data_7219494
loop_
_publ_author_name
'Cowell, Joseph'
'Abualnaja, Matokah'
'Morton, Stephanie'
'Linder, Ruth'
'Buckingham, Faye'
'Waddell, Paul G.'
'Probert, Michael R.'
'Hall, Michael J.'

_publ_section_title
;
 Diastereoselective synthesis of functionalised carbazoles via a
 sequential Diels--Alder/ene reaction strategy
;
_journal_issue 21
_journal_name_full 'RSC Adv.'
_journal_page_first 16125
_journal_paper_doi 10.1039/C5RA00499C
_journal_volume 5
_journal_year 2015
_chemical_formula_moiety 'C26 H26 N2 O6 S'
_chemical_formula_sum 'C26 H26 N2 O6 S'
_chemical_formula_weight 494.55
_chemical_name_systematic
'ethyl 3-((3aS*,4R*,10aS*,10bS*)-1,3-dioxo-10-tosyl-1,2,3,3a,4,10,10a,10b-octahydropyrrolo[3,4-a]carbazol-4-yl)propanoate'
_space_group_crystal_system monoclinic
_space_group_IT_number 14
_space_group_name_Hall '-P 2yn'
_space_group_name_H-M_alt 'P 1 21/n 1'
_symmetry_space_group_name_Hall '-P 2yn'
_symmetry_space_group_name_H-M 'P 1 21/n 1'
_atom_sites_solution_hydrogens mixed
_atom_sites_solution_primary direct
_audit_creation_date 2014-12-18
_audit_creation_method
;
Olex2 1.2-alpha
(compiled 2014.12.09 svn.r3114 for OlexSys, GUI svn.r4963)
;
_audit_update_record
;
2014-12-18 deposited with the CCDC.
2015-01-16 downloaded from the CCDC.
;
_cell_angle_alpha 90
_cell_angle_beta 106.2054(14)
_cell_angle_gamma 90
_cell_formula_units_Z 4
_cell_length_a 16.0840(2)
_cell_length_b 8.84163(10)
_cell_length_c 18.0999(2)
_cell_measurement_reflns_used 27003
_cell_measurement_temperature 150.0
_cell_measurement_theta_max 66.6150
_cell_measurement_theta_min 2.4920
_cell_volume 2471.69(5)
_computing_cell_refinement
;
CrysAlisPro, Agilent Technologies,
Version 1.171.36.32 (release 02-08-2013 CrysAlis171 .NET)
(compiled Aug  2 2013,16:46:58)
;
_computing_data_collection
;
CrysAlisPro, Agilent Technologies,
Version 1.171.36.32 (release 02-08-2013 CrysAlis171 .NET)
(compiled Aug  2 2013,16:46:58)
;
_computing_data_reduction
;
CrysAlisPro, Agilent Technologies,
Version 1.171.36.32 (release 02-08-2013 CrysAlis171 .NET)
(compiled Aug  2 2013,16:46:58)
;
_computing_molecular_graphics 'Olex2 (Dolomanov et al., 2009)'
_computing_publication_material 'Olex2 (Dolomanov et al., 2009)'
_computing_structure_refinement 'XL (Sheldrick, 2008)'
_computing_structure_solution 'XT (Sheldrick, 2008)'
_diffrn_ambient_temperature 150.00(10)
_diffrn_detector_area_resol_mean 10.3968
_diffrn_measured_fraction_theta_full 0.981
_diffrn_measured_fraction_theta_max 0.998
_diffrn_measurement_details
;
  1 omega   -1.00   25.00   1.0000    1.0000
omega____ theta____ kappa____ phi______ frames
    -       34.0000   81.0000  -95.5864 26

  2 omega  -97.00  -18.00   1.0000    1.0000
omega____ theta____ kappa____ phi______ frames
    -      -41.9655  125.0000 -120.0000 79

  3 omega   24.00  115.00   1.0000    1.0000
omega____ theta____ kappa____ phi______ frames
    -       41.9655   38.0000    0.0000 91

  4 omega   17.00   62.00   1.0000    1.0000
omega____ theta____ kappa____ phi______ frames
    -       41.9655   38.0000 -120.0000 45

  5 omega   69.00   95.00   1.0000    1.0000
omega____ theta____ kappa____ phi______ frames
    -       41.9655   38.0000 -120.0000 26

  6 omega   -3.00   95.00   1.0000    1.0000
omega____ theta____ kappa____ phi______ frames
    -       41.9655 -125.0000  120.0000 98

  7 omega   16.00  118.00   1.0000    1.0000
omega____ theta____ kappa____ phi______ frames
    -       41.9655   38.0000   90.0000 102

  8 omega    8.00   48.00   1.0000    1.0000
omega____ theta____ kappa____ phi______ frames
    -       41.9655   77.0000  120.0000 40

  9 omega   13.00   55.00   1.0000    1.0000
omega____ theta____ kappa____ phi______ frames
    -       46.0000   78.0000 -163.1291 42

 10 omega   18.00   47.00   1.0000    1.0000
omega____ theta____ kappa____ phi______ frames
    -       50.0000   77.0000   58.0560 29

 11 omega   21.00   48.00   1.0000    1.0000
omega____ theta____ kappa____ phi______ frames
    -       54.0000   77.0000   -2.2956 27

 12 omega   69.00   96.00   1.0000    1.0000
omega____ theta____ kappa____ phi______ frames
    -       54.0000   79.0000 -113.7120 27

 13 omega   20.00   66.00   1.0000    1.0000
omega____ theta____ kappa____ phi______ frames
    -       54.0000   79.0000 -113.7120 46

 14 omega   28.00  116.00   1.0000    1.0000
omega____ theta____ kappa____ phi______ frames
    -       62.0000   77.0000  107.6284 88

 15 omega   28.00   56.00   1.0000    1.0000
omega____ theta____ kappa____ phi______ frames
    -       62.0000   78.0000  -55.8555 28

 16 omega   33.00   58.00   1.0000    1.0000
omega____ theta____ kappa____ phi______ frames
    -       66.0000   79.0000 -145.9565 25

 17 omega   35.00   68.00   1.0000    1.0000
omega____ theta____ kappa____ phi______ frames
    -       66.0000   77.0000 -113.6783 33

 18 omega   33.00   58.00   1.0000    1.0000
omega____ theta____ kappa____ phi______ frames
    -       66.0000   78.0000   24.9463 25

 19 omega   32.00   59.00   1.0000    1.0000
omega____ theta____ kappa____ phi______ frames
    -       66.0000   77.0000   68.9710 27

 20 omega   32.00   58.00   1.0000    1.0000
omega____ theta____ kappa____ phi______ frames
    -       66.0000   79.0000  163.3776 26

 21 omega  105.00  131.00   1.0000    1.0000
omega____ theta____ kappa____ phi______ frames
    -       66.0000   79.0000   -0.4747 26

 22 omega   33.00   59.00   1.0000    1.0000
omega____ theta____ kappa____ phi______ frames
    -       66.0000   79.0000   -0.4747 26

 23 omega   36.00   86.00   1.0000    4.0000
omega____ theta____ kappa____ phi______ frames
    -       70.0000   79.0000  -99.6759 50

 24 omega   36.00   62.00   1.0000    4.0000
omega____ theta____ kappa____ phi______ frames
    -       70.0000   79.0000  -41.7725 26

 25 omega   36.00   69.00   1.0000    4.0000
omega____ theta____ kappa____ phi______ frames
    -       70.0000   79.0000  133.7798 33

 26 omega   61.00  109.00   1.0000    4.0000
omega____ theta____ kappa____ phi______ frames
    -       93.5000   72.0000   22.6431 48

 27 omega   60.00  145.00   1.0000    4.0000
omega____ theta____ kappa____ phi______ frames
    -       93.5000   77.0000  120.0000 85

 28 omega  118.00  154.00   1.0000    4.0000
omega____ theta____ kappa____ phi______ frames
    -       93.5000  -15.0000    0.0000 36

 29 omega   60.00  120.00   1.0000    4.0000
omega____ theta____ kappa____ phi______ frames
    -       93.5000   77.0000  -60.0000 60

 30 omega  140.00  165.00   1.0000    4.0000
omega____ theta____ kappa____ phi______ frames
    -       93.5000   77.0000  -60.0000 25

 31 omega  117.00  170.00   1.0000    4.0000
omega____ theta____ kappa____ phi______ frames
    -       93.5000   77.0000  150.0000 53

 32 omega   60.00   98.00   1.0000    4.0000
omega____ theta____ kappa____ phi______ frames
    -       93.5000   77.0000  150.0000 38

 33 omega   74.00  146.00   1.0000    4.0000
omega____ theta____ kappa____ phi______ frames
    -       93.5000   61.0000    0.0000 72

 34 omega   89.00  126.00   1.0000    4.0000
omega____ theta____ kappa____ phi______ frames
    -       93.5000   61.0000  -30.0000 37

 35 omega   45.00   74.00   1.0000    4.0000
omega____ theta____ kappa____ phi______ frames
    -       93.5000  -94.0000  -30.0000 29

 36 omega   60.00  130.00   1.0000    4.0000
omega____ theta____ kappa____ phi______ frames
    -       93.5000   77.0000   30.0000 70

 37 omega  118.00  171.00   1.0000    4.0000
omega____ theta____ kappa____ phi______ frames
    -       93.5000   77.0000  -30.0000 53

 38 omega   60.00   88.00   1.0000    4.0000
omega____ theta____ kappa____ phi______ frames
    -       93.5000   77.0000  -30.0000 28

 39 omega   17.00   61.00   1.0000    4.0000
omega____ theta____ kappa____ phi______ frames
    -       93.5000  -30.0000  -60.0000 44

 40 omega   77.00  131.00   1.0000    4.0000
omega____ theta____ kappa____ phi______ frames
    -       93.5000  -90.0000  -82.8062 54

 41 omega   21.00  124.00   1.0000    4.0000
omega____ theta____ kappa____ phi______ frames
    -       93.5000  -61.0000  150.0000 103

 42 omega   60.00  159.00   1.0000    4.0000
omega____ theta____ kappa____ phi______ frames
    -       93.5000   77.0000   60.0000 99

 43 omega    9.00   58.00   1.0000    4.0000
omega____ theta____ kappa____ phi______ frames
    -       93.5000  -90.0000  -82.8062 49

 44 omega   54.00   80.00   1.0000    4.0000
omega____ theta____ kappa____ phi______ frames
    -       93.5000  -55.0000  -36.0000 26

 45 omega   60.00  171.00   1.0000    4.0000
omega____ theta____ kappa____ phi______ frames
    -       93.5000   77.0000 -120.0000 111

 46 omega   60.00   99.00   1.0000    4.0000
omega____ theta____ kappa____ phi______ frames
    -       93.5000   77.0000 -150.0000 39

 47 omega   13.00  127.00   1.0000    4.0000
omega____ theta____ kappa____ phi______ frames
    -       93.5000  -93.0000   76.0221 114

 48 omega   22.00   48.00   1.0000    4.0000
omega____ theta____ kappa____ phi______ frames
    -       93.5000  -55.0000  -36.0000 26

 49 omega  133.00  164.00   1.0000    4.0000
omega____ theta____ kappa____ phi______ frames
    -       93.5000   77.0000 -180.0000 31

 50 omega  131.00  161.00   1.0000    4.0000
omega____ theta____ kappa____ phi______ frames
    -       93.5000   61.0000  -30.0000 30

 51 omega  100.00  126.00   1.0000    4.0000
omega____ theta____ kappa____ phi______ frames
    -       93.5000  -92.0000  -48.8347 26

 52 omega   61.00  104.00   1.0000    4.0000
omega____ theta____ kappa____ phi______ frames
    -       93.5000   77.0000 -180.0000 43

 53 omega   43.00   69.00   1.0000    4.0000
omega____ theta____ kappa____ phi______ frames
    -       93.5000  -15.0000    0.0000 26

 54 omega   74.00  100.00   1.0000    4.0000
omega____ theta____ kappa____ phi______ frames
    -       93.5000  -15.0000    0.0000 26

 55 omega  126.00  168.00   1.0000    4.0000
omega____ theta____ kappa____ phi______ frames
    -       93.5000   77.0000    0.0000 42

 56 omega   13.00   59.00   1.0000    4.0000
omega____ theta____ kappa____ phi______ frames
    -       93.5000  -92.0000  -48.8347 46

 57 omega  106.00  132.00   1.0000    4.0000
omega____ theta____ kappa____ phi______ frames
    -       93.5000  125.0000  120.0000 26

 58 omega  139.00  164.00   1.0000    4.0000
omega____ theta____ kappa____ phi______ frames
    -       93.5000  125.0000  120.0000 25

 59 omega   60.00  105.00   1.0000    4.0000
omega____ theta____ kappa____ phi______ frames
    -       93.5000   77.0000    0.0000 45

 60 omega   92.00  161.00   1.0000    4.0000
omega____ theta____ kappa____ phi______ frames
    -       93.5000   77.0000   90.0000 69

 61 omega   28.00  113.00   1.0000    4.0000
omega____ theta____ kappa____ phi______ frames
    -       93.5000  -61.0000   60.0000 85

 62 omega   72.00  152.00   1.0000    4.0000
omega____ theta____ kappa____ phi______ frames
    -       93.5000   30.0000 -150.0000 80

 63 omega   68.00  131.00   1.0000    4.0000
omega____ theta____ kappa____ phi______ frames
    -       93.5000  -92.0000  179.2320 63

 64 omega   73.00  148.00   1.0000    4.0000
omega____ theta____ kappa____ phi______ frames
    -       93.5000   45.0000 -120.0000 75

 65 omega   60.00   87.00   1.0000    4.0000
omega____ theta____ kappa____ phi______ frames
    -       93.5000   77.0000   90.0000 27

 66 omega   60.00  171.00   1.0000    4.0000
omega____ theta____ kappa____ phi______ frames
    -       93.5000   77.0000  -90.0000 111

 67 omega  116.00  170.00   1.0000    4.0000
omega____ theta____ kappa____ phi______ frames
    -       93.5000   72.0000   22.6431 54

 68 omega  -99.00  -18.00   1.0000    1.0000
omega____ theta____ kappa____ phi______ frames
    -      -41.9655  125.0000   90.0000 81

 69 omega    8.00  110.00   1.0000    1.0000
omega____ theta____ kappa____ phi______ frames
    -       41.9655   77.0000  -60.0000 102

 70 omega   24.00  137.00   1.0000    1.0000
omega____ theta____ kappa____ phi______ frames
    -       58.0000   77.0000  129.1963 113

 71 omega   28.00  142.00   1.0000    1.0000
omega____ theta____ kappa____ phi______ frames
    -       62.0000   79.0000 -158.2146 114

 72 omega   32.00  146.00   1.0000    1.0000
omega____ theta____ kappa____ phi______ frames
    -       66.0000   79.0000   -0.4747 114

 73 omega   32.00  146.00   1.0000    1.0000
omega____ theta____ kappa____ phi______ frames
    -       66.0000   79.0000  -99.9803 114

 74 omega   32.00  146.00   1.0000    1.0000
omega____ theta____ kappa____ phi______ frames
    -       66.0000   79.0000  -59.7422 114

 75 omega   32.00  145.00   1.0000    1.0000
omega____ theta____ kappa____ phi______ frames
    -       66.0000   77.0000  140.6230 113

 76 omega   32.00  145.00   1.0000    1.0000
omega____ theta____ kappa____ phi______ frames
    -       66.0000   77.0000   68.9710 113
;
_diffrn_measurement_device_type 'Xcalibur, Atlas, Gemini ultra'
_diffrn_measurement_method '\w scans'
_diffrn_orient_matrix_UB_11 -0.0453515000
_diffrn_orient_matrix_UB_12 -0.1356481000
_diffrn_orient_matrix_UB_13 -0.0480744000
_diffrn_orient_matrix_UB_21 0.0770528000
_diffrn_orient_matrix_UB_22 -0.0177926000
_diffrn_orient_matrix_UB_23 -0.0342331000
_diffrn_orient_matrix_UB_31 0.0442803000
_diffrn_orient_matrix_UB_32 -0.1078758000
_diffrn_orient_matrix_UB_33 0.0661186000
_diffrn_radiation_monochromator mirror
_diffrn_radiation_type CuK\a
_diffrn_radiation_wavelength 1.54184
_diffrn_reflns_av_R_equivalents 0.0518
_diffrn_reflns_av_unetI/netI 0.0153
_diffrn_reflns_Laue_measured_fraction_full 0.981
_diffrn_reflns_Laue_measured_fraction_max 0.998
_diffrn_reflns_limit_h_max 19
_diffrn_reflns_limit_h_min -19
_diffrn_reflns_limit_k_max 10
_diffrn_reflns_limit_k_min -10
_diffrn_reflns_limit_l_max 21
_diffrn_reflns_limit_l_min -21
_diffrn_reflns_number 65129
_diffrn_reflns_point_group_measured_fraction_full 0.981
_diffrn_reflns_point_group_measured_fraction_max 0.998
_diffrn_reflns_theta_full 67.500
_diffrn_reflns_theta_max 66.780
_diffrn_reflns_theta_min 3.255
_diffrn_source 'Enhance Ultra (Cu) X-ray Source'
_exptl_absorpt_coefficient_mu 1.537
_exptl_absorpt_correction_T_max 0.827
_exptl_absorpt_correction_T_min 0.691
_exptl_absorpt_correction_type analytical
_exptl_absorpt_process_details
;
CrysAlisPro, Agilent Technologies,
Version 1.171.36.32 (release 02-08-2013 CrysAlis171 .NET)
(compiled Aug  2 2013,16:46:58)
Analytical numeric absorption correction using a multifaceted crystal
            model based on expressions derived by R.C. Clark & J.S. Reid.
(Clark, R. C. & Reid, J. S. (1995). Acta Cryst. A51, 887-897)
;
_exptl_crystal_colour 'clear light colourless'
_exptl_crystal_colour_lustre clear
_exptl_crystal_colour_modifier light
_exptl_crystal_colour_primary colourless
_exptl_crystal_density_diffrn 1.329
_exptl_crystal_F_000 1040
_exptl_crystal_size_max 0.2871
_exptl_crystal_size_mid 0.2849
_exptl_crystal_size_min 0.1359
_refine_diff_density_max 0.317
_refine_diff_density_min -0.480
_refine_diff_density_rms 0.059
_refine_ls_extinction_method none
_refine_ls_goodness_of_fit_ref 1.031
_refine_ls_hydrogen_treatment mixed
_refine_ls_matrix_type full
_refine_ls_number_parameters 341
_refine_ls_number_reflns 4373
_refine_ls_number_restraints 345
_refine_ls_restrained_S_all 0.995
_refine_ls_R_factor_all 0.0392
_refine_ls_R_factor_gt 0.0351
_refine_ls_shift/su_max 0.001
_refine_ls_shift/su_mean 0.000
_refine_ls_structure_factor_coef Fsqd
_refine_ls_weighting_details 'w=1/[\s^2^(Fo^2^)+(0.0479P)^2^+1.5257P] where P=(Fo^2^+2Fc^2^)/3'
_refine_ls_weighting_scheme calc
_refine_ls_wR_factor_gt 0.0896
_refine_ls_wR_factor_ref 0.0929
_reflns_Friedel_coverage 0.000
_reflns_number_gt 3952
_reflns_number_total 4373
_reflns_threshold_expression 'I > 2\s(I)'
_cod_data_source_file c5ra00499c2.cif
_cod_data_source_block mjh140029_fa
_cod_original_cell_volume 2471.70(6)
_cod_database_code 7219494
_shelxl_version_number 2014/6
_chemical_oxdiff_formula 'C26 H26 N2 O6 S1'
_shelx_space_group_comment
;
The symmetry employed for this shelxl refinement is uniquely defined
by the following loop, which should always be used as a source of
symmetry information in preference to the above space-group names.
They are only intended as comments.
;
_reflns_odcompleteness_completeness 99.94
_reflns_odcompleteness_iscentric 1
_reflns_odcompleteness_theta 66.49
_olex2_refinement_description
;
1. Fixed Uiso
 At 1.2 times of:
  All C(H) groups, All C(H,H) groups, All N(H) groups
 At 1.5 times of:
  All C(H,H,H) groups
2. Restrained distances
 O4B-C17 \\sim O4C-C17 \\sim O4A-C17
 with sigma of 0.01
 O4B-C18B \\sim O4C-C18C \\sim O4A-C18A
 with sigma of 0.01
 C19B-C18B \\sim C19C-C18C \\sim C19A-C18A
 with sigma of 0.01
3. Uiso/Uaniso restraints and constraints
Uanis(C18A) = Uanis(C18C) = Uanis(C18B)
Uanis(C19A) = Uanis(C19C) = Uanis(C19B)
Uanis(O4A) = Uanis(O4C) = Uanis(O4B)
4. Rigid body (RIGU) restrains
 All non-hydrogen atoms
 with sigma for 1-2 distances of 0.004 and sigma for 1-3 distances of 0.004
5. Others
 Fixed Sof: O4B(0.18) C18B(0.18) H18A(0.18) H18B(0.18) C19B(0.18) H19A(0.18)
 H19B(0.18) H19C(0.18) O4A(0.4) C18A(0.4) H18C(0.4) H18D(0.4) C19A(0.4)
 H19D(0.4) H19E(0.4) H19F(0.4) O4C(0.42) C18C(0.42) H18E(0.42) H18F(0.42)
 C19C(0.42) H19G(0.42) H19H(0.42) H19I(0.42)
6.a Ternary CH refined with riding coordinates:
 C8(H8), C9(H9), C10(H10), C11(H11)
6.b Secondary CH2 refined with riding coordinates:
 C15(H15A,H15B), C16(H16A,H16B), C18B(H18A,H18B), C18A(H18C,H18D), C18C(H18E,
 H18F)
6.c Aromatic/amide H refined with riding coordinates:
 C3(H3), C4(H4), C5(H5), C6(H6), C12(H12), C21(H21), C22(H22), C24(H24),
 C25(H25)
6.d Idealised Me refined as rotating group:
 C26(H26A,H26B,H26C), C19B(H19A,H19B,H19C), C19A(H19D,H19E,H19F), C19C(H19G,
 H19H,H19I)
;
_olex2_submission_special_instructions 'No special instructions were received'

loop_
_space_group_symop_operation_xyz
'x, y, z'
'-x+1/2, y+1/2, -z+1/2'
'-x, -y, -z'
'x-1/2, -y-1/2, z-1/2'

loop_
_atom_site_label
_atom_site_type_symbol
_atom_site_fract_x
_atom_site_fract_y
_atom_site_fract_z
_atom_site_U_iso_or_equiv
_atom_site_adp_type
_atom_site_occupancy
_atom_site_site_symmetry_order
_atom_site_calc_flag
_atom_site_refinement_flags_posn
_atom_site_refinement_flags_adp
_atom_site_refinement_flags_occupancy
_atom_site_disorder_assembly
_atom_site_disorder_group
S1 S 0.39651(2) 0.08889(4) 0.61943(2) 0.01796(11) Uani 1 1 d . U . . .
O1 O 0.48495(8) 0.28866(14) 0.82183(7) 0.0321(3) Uani 1 1 d . U . . .
O2 O 0.34213(7) 0.72363(13) 0.84233(6) 0.0279(3) Uani 1 1 d . U . . .
O3 O 0.06187(9) 0.84636(16) 0.46848(8) 0.0435(3) Uani 1 1 d . U . . .
O5 O 0.46883(7) -0.00572(12) 0.61980(6) 0.0237(2) Uani 1 1 d . U . . .
O6 O 0.34038(7) 0.04995(12) 0.66542(6) 0.0232(2) Uani 1 1 d . U . . .
N1 N 0.43571(8) 0.25737(14) 0.64937(7) 0.0179(3) Uani 1 1 d . U . . .
N2 N 0.42681(9) 0.51408(16) 0.84553(8) 0.0237(3) Uani 1 1 d . U . . .
H2 H 0.4640(13) 0.535(2) 0.8846(12) 0.028 Uiso 1 1 d R . . . .
C1 C 0.50160(9) 0.32770(17) 0.62169(8) 0.0182(3) Uani 1 1 d . U . . .
C2 C 0.48863(10) 0.48350(17) 0.61618(8) 0.0186(3) Uani 1 1 d . U . . .
C3 C 0.54730(10) 0.57617(19) 0.59435(9) 0.0239(3) Uani 1 1 d . U . . .
H3 H 0.5391 0.6826 0.5913 0.029 Uiso 1 1 calc R . . . .
C4 C 0.61796(11) 0.5110(2) 0.57710(10) 0.0274(4) Uani 1 1 d . U . . .
H4 H 0.6584 0.5728 0.5615 0.033 Uiso 1 1 calc R . . . .
C5 C 0.62983(10) 0.3555(2) 0.58253(9) 0.0271(4) Uani 1 1 d . U . . .
H5 H 0.6784 0.3123 0.5702 0.032 Uiso 1 1 calc R . . . .
C6 C 0.57258(10) 0.26142(19) 0.60544(9) 0.0228(3) Uani 1 1 d . U . . .
H6 H 0.5817 0.1553 0.6098 0.027 Uiso 1 1 calc R . . . .
C7 C 0.41053(9) 0.52102(17) 0.63814(8) 0.0176(3) Uani 1 1 d . U . . .
C8 C 0.37157(9) 0.37478(16) 0.65563(8) 0.0169(3) Uani 1 1 d . U . . .
H8 H 0.3164 0.3562 0.6144 0.020 Uiso 1 1 calc R . . . .
C9 C 0.35069(9) 0.38523(16) 0.73360(8) 0.0176(3) Uani 1 1 d . U . . .
H9 H 0.3125 0.2984 0.7381 0.021 Uiso 1 1 calc R . . . .
C10 C 0.30329(9) 0.53492(17) 0.74001(8) 0.0179(3) Uani 1 1 d . U . . .
H10 H 0.2444 0.5109 0.7451 0.022 Uiso 1 1 calc R . . . .
C11 C 0.29436(9) 0.65308(17) 0.67469(9) 0.0191(3) Uani 1 1 d . U . . .
H11 H 0.2902 0.7550 0.6974 0.023 Uiso 1 1 calc R . . . .
C12 C 0.37496(9) 0.65277(17) 0.64775(8) 0.0184(3) Uani 1 1 d . U . . .
H12 H 0.4000 0.7452 0.6378 0.022 Uiso 1 1 calc R . . . .
C13 C 0.43001(10) 0.38523(18) 0.80340(9) 0.0208(3) Uani 1 1 d . U . . .
C14 C 0.35711(10) 0.60561(18) 0.81455(9) 0.0206(3) Uani 1 1 d . U . . .
C15 C 0.21124(10) 0.62971(18) 0.60881(9) 0.0231(3) Uani 1 1 d . U . . .
H15A H 0.2158 0.5346 0.5813 0.028 Uiso 1 1 calc R . . . .
H15B H 0.1611 0.6207 0.6302 0.028 Uiso 1 1 calc R . . . .
C16 C 0.19674(11) 0.7619(2) 0.55242(9) 0.0282(4) Uani 1 1 d . U . . .
H16A H 0.1940 0.8566 0.5808 0.034 Uiso 1 1 calc R . . . .
H16B H 0.2471 0.7695 0.5313 0.034 Uiso 1 1 calc R . . . .
C17 C 0.11583(13) 0.7488(2) 0.48683(10) 0.0363(4) Uani 1 1 d D U . . .
C20 C 0.33259(10) 0.10906(16) 0.52371(9) 0.0196(3) Uani 1 1 d . U . . .
C21 C 0.37090(10) 0.09008(17) 0.46440(9) 0.0224(3) Uani 1 1 d . U . . .
H21 H 0.4306 0.0654 0.4754 0.027 Uiso 1 1 calc R . . . .
C22 C 0.32120(11) 0.10750(19) 0.38929(9) 0.0276(4) Uani 1 1 d . U . . .
H22 H 0.3472 0.0936 0.3486 0.033 Uiso 1 1 calc R . . . .
C23 C 0.23389(12) 0.1450(2) 0.37181(10) 0.0333(4) Uani 1 1 d . U . . .
C24 C 0.19677(11) 0.1634(2) 0.43249(10) 0.0325(4) Uani 1 1 d . U . . .
H24 H 0.1372 0.1888 0.4215 0.039 Uiso 1 1 calc R . . . .
C25 C 0.24508(10) 0.14545(19) 0.50799(9) 0.0247(3) Uani 1 1 d . U . . .
H25 H 0.2190 0.1577 0.5487 0.030 Uiso 1 1 calc R . . . .
C26 C 0.18162(14) 0.1674(3) 0.28957(12) 0.0558(6) Uani 1 1 d . U . . .
H26A H 0.2168 0.2205 0.2614 0.084 Uiso 1 1 calc GR . . . .
H26B H 0.1300 0.2277 0.2881 0.084 Uiso 1 1 calc GR . . . .
H26C H 0.1640 0.0688 0.2656 0.084 Uiso 1 1 calc GR . . . .
O4B O 0.1328(7) 0.6468(11) 0.4379(6) 0.0386(14) Uani 0.18 1 d D U P A 1
C18B C 0.0615(10) 0.6278(19) 0.3675(7) 0.0483(17) Uani 0.18 1 d D U P A 1
H18A H 0.0072 0.6692 0.3749 0.058 Uiso 0.18 1 calc R . P A 1
H18B H 0.0526 0.5192 0.3543 0.058 Uiso 0.18 1 calc R . P A 1
C19B C 0.0856(15) 0.711(2) 0.3049(9) 0.0710(19) Uani 0.18 1 d D U P A 1
H19A H 0.0384 0.7032 0.2572 0.107 Uiso 0.18 1 calc GR . P A 1
H19B H 0.1384 0.6669 0.2971 0.107 Uiso 0.18 1 calc GR . P A 1
H19C H 0.0958 0.8177 0.3193 0.107 Uiso 0.18 1 calc GR . P A 1
O4A O 0.0995(5) 0.6038(7) 0.4622(4) 0.0386(14) Uani 0.4 1 d D U P A 2
C18A C 0.0203(5) 0.5705(10) 0.4012(4) 0.0483(17) Uani 0.4 1 d D U P A 2
H18C H -0.0279 0.6327 0.4086 0.058 Uiso 0.4 1 calc R . P A 2
H18D H 0.0048 0.4627 0.4038 0.058 Uiso 0.4 1 calc R . P A 2
C19A C 0.0330(6) 0.6037(10) 0.3237(4) 0.0710(19) Uani 0.4 1 d D U P A 2
H19D H -0.0189 0.5738 0.2834 0.107 Uiso 0.4 1 calc GR . P A 2
H19E H 0.0830 0.5468 0.3177 0.107 Uiso 0.4 1 calc GR . P A 2
H19F H 0.0433 0.7122 0.3196 0.107 Uiso 0.4 1 calc GR . P A 2
O4C O 0.1162(4) 0.6164(6) 0.4480(3) 0.0386(14) Uani 0.42 1 d D U P A 3
C18C C 0.0439(4) 0.5890(9) 0.3794(3) 0.0483(17) Uani 0.42 1 d D U P A 3
H18E H -0.0089 0.6398 0.3847 0.058 Uiso 0.42 1 calc R . P A 3
H18F H 0.0322 0.4791 0.3730 0.058 Uiso 0.42 1 calc R . P A 3
C19C C 0.0677(6) 0.6499(10) 0.3109(3) 0.0710(19) Uani 0.42 1 d D U P A 3
H19G H 0.0192 0.6352 0.2647 0.107 Uiso 0.42 1 calc GR . P A 3
H19H H 0.1187 0.5963 0.3049 0.107 Uiso 0.42 1 calc GR . P A 3
H19I H 0.0806 0.7581 0.3182 0.107 Uiso 0.42 1 calc GR . P A 3

loop_
_atom_site_aniso_label
_atom_site_aniso_U_11
_atom_site_aniso_U_22
_atom_site_aniso_U_33
_atom_site_aniso_U_23
_atom_site_aniso_U_13
_atom_site_aniso_U_12
S1 0.0211(2) 0.01512(19) 0.01830(19) 0.00008(13) 0.00654(14) 0.00031(14)
O1 0.0315(6) 0.0349(7) 0.0260(6) 0.0010(5) 0.0015(5) 0.0126(5)
O2 0.0314(6) 0.0272(6) 0.0246(6) -0.0082(5) 0.0070(5) 0.0016(5)
O3 0.0404(7) 0.0397(8) 0.0386(7) 0.0011(6) -0.0083(6) 0.0151(6)
O5 0.0256(6) 0.0193(5) 0.0267(6) 0.0003(5) 0.0080(5) 0.0042(4)
O6 0.0279(6) 0.0205(5) 0.0238(6) 0.0017(4) 0.0114(5) -0.0018(4)
N1 0.0179(6) 0.0185(6) 0.0182(6) -0.0016(5) 0.0065(5) 0.0002(5)
N2 0.0224(7) 0.0285(7) 0.0169(6) -0.0035(6) -0.0002(5) 0.0001(6)
C1 0.0186(7) 0.0222(7) 0.0137(7) -0.0020(6) 0.0043(6) -0.0020(6)
C2 0.0188(7) 0.0220(7) 0.0147(7) -0.0011(6) 0.0041(6) 0.0004(6)
C3 0.0257(8) 0.0238(8) 0.0236(8) 0.0014(6) 0.0094(7) -0.0023(7)
C4 0.0246(8) 0.0343(9) 0.0268(8) -0.0008(7) 0.0130(7) -0.0055(7)
C5 0.0212(8) 0.0373(9) 0.0256(8) -0.0052(7) 0.0113(7) 0.0007(7)
C6 0.0221(8) 0.0240(8) 0.0224(8) -0.0042(6) 0.0065(6) 0.0021(6)
C7 0.0178(7) 0.0208(7) 0.0137(7) 0.0009(6) 0.0035(6) -0.0010(6)
C8 0.0167(7) 0.0173(7) 0.0167(7) -0.0015(6) 0.0047(6) 0.0014(6)
C9 0.0176(7) 0.0181(7) 0.0181(7) -0.0001(6) 0.0066(6) -0.0010(6)
C10 0.0158(7) 0.0205(7) 0.0182(7) -0.0022(6) 0.0058(6) -0.0007(6)
C11 0.0192(7) 0.0182(7) 0.0197(7) -0.0015(6) 0.0051(6) 0.0018(6)
C12 0.0193(7) 0.0186(7) 0.0166(7) 0.0016(6) 0.0039(6) -0.0013(6)
C13 0.0213(7) 0.0239(8) 0.0182(7) 0.0022(6) 0.0072(6) 0.0007(6)
C14 0.0210(7) 0.0235(8) 0.0186(7) -0.0008(6) 0.0079(6) -0.0018(6)
C15 0.0198(7) 0.0246(8) 0.0229(8) -0.0022(6) 0.0024(6) 0.0031(6)
C16 0.0290(9) 0.0292(9) 0.0229(8) -0.0001(7) 0.0015(7) 0.0064(7)
C17 0.0391(10) 0.0368(10) 0.0259(9) -0.0012(8) -0.0028(8) 0.0108(8)
C20 0.0224(7) 0.0160(7) 0.0200(7) -0.0024(6) 0.0051(6) -0.0029(6)
C21 0.0243(8) 0.0207(8) 0.0233(8) -0.0025(6) 0.0082(6) 0.0003(6)
C22 0.0325(9) 0.0308(9) 0.0212(8) -0.0035(7) 0.0103(7) 0.0004(7)
C23 0.0312(9) 0.0427(11) 0.0233(9) -0.0036(8) 0.0032(7) -0.0005(8)
C24 0.0215(8) 0.0442(11) 0.0298(9) -0.0031(8) 0.0040(7) -0.0001(7)
C25 0.0225(8) 0.0280(8) 0.0246(8) -0.0033(7) 0.0082(6) -0.0029(7)
C26 0.0417(12) 0.0953(19) 0.0247(10) -0.0022(11) -0.0003(9) 0.0083(12)
O4B 0.039(3) 0.0383(15) 0.029(2) -0.0087(16) -0.0065(16) 0.0094(14)
C18B 0.052(4) 0.045(3) 0.032(3) -0.008(2) -0.015(2) 0.002(2)
C19B 0.095(5) 0.071(5) 0.033(2) -0.007(3) -0.005(3) -0.015(4)
O4A 0.039(3) 0.0383(15) 0.029(2) -0.0087(16) -0.0065(16) 0.0094(14)
C18A 0.052(4) 0.045(3) 0.032(3) -0.008(2) -0.015(2) 0.002(2)
C19A 0.095(5) 0.071(5) 0.033(2) -0.007(3) -0.005(3) -0.015(4)
O4C 0.039(3) 0.0383(15) 0.029(2) -0.0087(16) -0.0065(16) 0.0094(14)
C18C 0.052(4) 0.045(3) 0.032(3) -0.008(2) -0.015(2) 0.002(2)
C19C 0.095(5) 0.071(5) 0.033(2) -0.007(3) -0.005(3) -0.015(4)

loop_
_atom_type_symbol
_atom_type_description
_atom_type_scat_dispersion_real
_atom_type_scat_dispersion_imag
_atom_type_scat_source
C C 0.0181 0.0091 'International Tables Vol C Tables 4.2.6.8 and 6.1.1.4'
H H 0.0000 0.0000 'International Tables Vol C Tables 4.2.6.8 and 6.1.1.4'
N N 0.0311 0.0180 'International Tables Vol C Tables 4.2.6.8 and 6.1.1.4'
O O 0.0492 0.0322 'International Tables Vol C Tables 4.2.6.8 and 6.1.1.4'
S S 0.3331 0.5567 'International Tables Vol C Tables 4.2.6.8 and 6.1.1.4'

loop_
_exptl_crystal_face_index_h
_exptl_crystal_face_index_k
_exptl_crystal_face_index_l
_exptl_crystal_face_perp_dist
_exptl_oxdiff_crystal_face_indexfrac_h
_exptl_oxdiff_crystal_face_indexfrac_k
_exptl_oxdiff_crystal_face_indexfrac_l
_exptl_oxdiff_crystal_face_x
_exptl_oxdiff_crystal_face_y
_exptl_oxdiff_crystal_face_z
0 1 0 0.1146 0.0001 1.0001 0.0008 -0.1357 -0.0178 -0.1078
1 0 2 0.1131 0.9996 -0.0004 1.9995 -0.1414 0.0086 0.1765
-1 0 -2 0.1541 -0.9996 0.0004 -1.9995 0.1414 -0.0086 -0.1765
1 0 -1 0.0869 0.9998 -0.0002 -1.0007 0.0028 0.1113 -0.0219
-1 0 1 0.0489 -0.9998 0.0002 1.0007 -0.0028 -0.1113 0.0219
1 -1 2 0.1485 0.9996 -1.0005 1.9987 -0.0057 0.0264 0.2843
1 -3 -3 0.1224 0.9997 -3.0004 -3.0033 0.5060 0.2332 0.1694
-1 -1 -3 0.1260 -0.9997 -0.9996 -3.0004 0.3252 0.0435 -0.1348
2 -1 -1 0.1405 1.9994 -1.0005 -1.0021 0.0932 0.2062 0.1302

loop_
_geom_angle_atom_site_label_1
_geom_angle_atom_site_label_2
_geom_angle_atom_site_label_3
_geom_angle
O5 S1 N1 106.90(6)
O5 S1 C20 108.33(7)
O6 S1 O5 120.05(7)
O6 S1 N1 105.77(6)
O6 S1 C20 107.88(7)
N1 S1 C20 107.26(7)
C1 N1 S1 121.93(10)
C1 N1 C8 108.62(11)
C8 N1 S1 116.42(10)
C13 N2 H2 122.8(14)
C14 N2 H2 122.7(14)
C14 N2 C13 114.47(13)
C2 C1 N1 110.09(13)
C6 C1 N1 128.58(14)
C6 C1 C2 121.24(14)
C1 C2 C7 109.19(13)
C3 C2 C1 120.29(14)
C3 C2 C7 130.50(14)
C2 C3 H3 120.5
C4 C3 C2 118.96(15)
C4 C3 H3 120.5
C3 C4 H4 120.0
C3 C4 C5 120.09(15)
C5 C4 H4 120.0
C4 C5 H5 119.1
C6 C5 C4 121.70(15)
C6 C5 H5 119.1
C1 C6 C5 117.70(15)
C1 C6 H6 121.2
C5 C6 H6 121.2
C2 C7 C8 107.59(12)
C12 C7 C2 132.04(14)
C12 C7 C8 120.27(13)
N1 C8 C7 104.14(11)
N1 C8 H8 108.5
N1 C8 C9 116.33(12)
C7 C8 H8 108.5
C7 C8 C9 110.49(12)
C9 C8 H8 108.5
C8 C9 H9 108.9
C8 C9 C10 110.95(12)
C10 C9 H9 108.9
C13 C9 C8 114.39(12)
C13 C9 H9 108.9
C13 C9 C10 104.69(12)
C9 C10 H10 108.9
C9 C10 C11 117.43(12)
C11 C10 H10 108.9
C14 C10 C9 104.35(12)
C14 C10 H10 108.9
C14 C10 C11 107.92(12)
C10 C11 H11 107.2
C12 C11 C10 109.86(12)
C12 C11 H11 107.2
C12 C11 C15 112.90(12)
C15 C11 C10 112.06(12)
C15 C11 H11 107.2
C7 C12 C11 118.95(13)
C7 C12 H12 120.5
C11 C12 H12 120.5
O1 C13 N2 124.66(15)
O1 C13 C9 127.44(14)
N2 C13 C9 107.84(13)
O2 C14 N2 125.03(15)
O2 C14 C10 126.37(14)
N2 C14 C10 108.60(13)
C11 C15 H15A 109.5
C11 C15 H15B 109.5
H15A C15 H15B 108.1
C16 C15 C11 110.70(13)
C16 C15 H15A 109.5
C16 C15 H15B 109.5
C15 C16 H16A 108.8
C15 C16 H16B 108.8
H16A C16 H16B 107.7
C17 C16 C15 113.99(15)
C17 C16 H16A 108.8
C17 C16 H16B 108.8
O3 C17 C16 124.21(17)
O3 C17 O4B 124.2(5)
O3 C17 O4A 121.9(4)
O3 C17 O4C 125.4(3)
O4B C17 C16 106.4(5)
O4A C17 C16 112.2(4)
O4C C17 C16 110.2(3)
C21 C20 S1 119.04(12)
C21 C20 C25 120.70(15)
C25 C20 S1 120.25(12)
C20 C21 H21 120.4
C22 C21 C20 119.22(15)
C22 C21 H21 120.4
C21 C22 H22 119.3
C21 C22 C23 121.40(15)
C23 C22 H22 119.3
C22 C23 C24 118.33(16)
C22 C23 C26 120.42(17)
C24 C23 C26 121.24(17)
C23 C24 H24 119.4
C25 C24 C23 121.24(16)
C25 C24 H24 119.4
C20 C25 H25 120.4
C24 C25 C20 119.10(15)
C24 C25 H25 120.4
C23 C26 H26A 109.5
C23 C26 H26B 109.5
C23 C26 H26C 109.5
H26A C26 H26B 109.5
H26A C26 H26C 109.5
H26B C26 H26C 109.5
C17 O4B C18B 113.3(10)
O4B C18B H18A 110.3
O4B C18B H18B 110.3
O4B C18B C19B 107.3(12)
H18A C18B H18B 108.5
C19B C18B H18A 110.3
C19B C18B H18B 110.3
C18B C19B H19A 109.5
C18B C19B H19B 109.5
C18B C19B H19C 109.5
H19A C19B H19B 109.5
H19A C19B H19C 109.5
H19B C19B H19C 109.5
C17 O4A C18A 119.0(6)
O4A C18A H18C 109.6
O4A C18A H18D 109.6
O4A C18A C19A 110.4(6)
H18C C18A H18D 108.1
C19A C18A H18C 109.6
C19A C18A H18D 109.6
C18A C19A H19D 109.5
C18A C19A H19E 109.5
C18A C19A H19F 109.5
H19D C19A H19E 109.5
H19D C19A H19F 109.5
H19E C19A H19F 109.5
C17 O4C C18C 117.5(5)
O4C C18C H18E 110.0
O4C C18C H18F 110.0
O4C C18C C19C 108.5(6)
H18E C18C H18F 108.4
C19C C18C H18E 110.0
C19C C18C H18F 110.0
C18C C19C H19G 109.5
C18C C19C H19H 109.5
C18C C19C H19I 109.5
H19G C19C H19H 109.5
H19G C19C H19I 109.5
H19H C19C H19I 109.5

loop_
_geom_bond_atom_site_label_1
_geom_bond_atom_site_label_2
_geom_bond_distance
S1 O5 1.4312(11)
S1 O6 1.4304(11)
S1 N1 1.6491(13)
S1 C20 1.7596(16)
O1 C13 1.2069(19)
O2 C14 1.2113(19)
O3 C17 1.203(2)
N1 C1 1.4342(19)
N1 C8 1.4900(18)
N2 H2 0.81(2)
N2 C13 1.380(2)
N2 C14 1.369(2)
C1 C2 1.393(2)
C1 C6 1.386(2)
C2 C3 1.388(2)
C2 C7 1.458(2)
C3 H3 0.9500
C3 C4 1.385(2)
C4 H4 0.9500
C4 C5 1.388(2)
C5 H5 0.9500
C5 C6 1.387(2)
C6 H6 0.9500
C7 C8 1.508(2)
C7 C12 1.330(2)
C8 H8 1.0000
C8 C9 1.5419(19)
C9 H9 1.0000
C9 C10 1.548(2)
C9 C13 1.524(2)
C10 H10 1.0000
C10 C11 1.554(2)
C10 C14 1.519(2)
C11 H11 1.0000
C11 C12 1.507(2)
C11 C15 1.537(2)
C12 H12 0.9500
C15 H15A 0.9900
C15 H15B 0.9900
C15 C16 1.526(2)
C16 H16A 0.9900
C16 H16B 0.9900
C16 C17 1.501(2)
C17 O4B 1.344(7)
C17 O4A 1.359(6)
C17 O4C 1.366(5)
C20 C21 1.389(2)
C20 C25 1.394(2)
C21 H21 0.9500
C21 C22 1.380(2)
C22 H22 0.9500
C22 C23 1.391(2)
C23 C24 1.398(3)
C23 C26 1.504(3)
C24 H24 0.9500
C24 C25 1.380(2)
C25 H25 0.9500
C26 H26A 0.9800
C26 H26B 0.9800
C26 H26C 0.9800
O4B C18B 1.466(8)
C18B H18A 0.9900
C18B H18B 0.9900
C18B C19B 1.490(11)
C19B H19A 0.9800
C19B H19B 0.9800
C19B H19C 0.9800
O4A C18A 1.465(6)
C18A H18C 0.9900
C18A H18D 0.9900
C18A C19A 1.501(8)
C19A H19D 0.9800
C19A H19E 0.9800
C19A H19F 0.9800
O4C C18C 1.466(5)
C18C H18E 0.9900
C18C H18F 0.9900
C18C C19C 1.495(8)
C19C H19G 0.9800
C19C H19H 0.9800
C19C H19I 0.9800

loop_
_geom_torsion_atom_site_label_1
_geom_torsion_atom_site_label_2
_geom_torsion_atom_site_label_3
_geom_torsion_atom_site_label_4
_geom_torsion
S1 N1 C1 C2 144.94(11)
S1 N1 C1 C6 -38.5(2)
S1 N1 C8 C7 -148.41(10)
S1 N1 C8 C9 89.76(13)
S1 C20 C21 C22 -179.27(12)
S1 C20 C25 C24 178.78(13)
O3 C17 O4B C18B -20.9(12)
O3 C17 O4A C18A 11.1(7)
O3 C17 O4C C18C -1.6(6)
O5 S1 N1 C1 44.67(13)
O5 S1 N1 C8 -178.47(10)
O5 S1 C20 C21 -24.54(14)
O5 S1 C20 C25 156.27(12)
O6 S1 N1 C1 173.69(11)
O6 S1 N1 C8 -49.44(12)
O6 S1 C20 C21 -155.94(12)
O6 S1 C20 C25 24.87(15)
N1 S1 C20 C21 90.53(13)
N1 S1 C20 C25 -88.66(14)
N1 C1 C2 C3 176.64(13)
N1 C1 C2 C7 -1.86(17)
N1 C1 C6 C5 -177.02(14)
N1 C8 C9 C10 165.10(12)
N1 C8 C9 C13 46.95(17)
C1 N1 C8 C7 -6.17(14)
C1 N1 C8 C9 -128.01(13)
C1 C2 C3 C4 1.0(2)
C1 C2 C7 C8 -2.14(16)
C1 C2 C7 C12 174.20(16)
C2 C1 C6 C5 -0.8(2)
C2 C3 C4 C5 -0.7(2)
C2 C7 C8 N1 5.03(15)
C2 C7 C8 C9 130.66(12)
C2 C7 C12 C11 -177.23(14)
C3 C2 C7 C8 179.55(15)
C3 C2 C7 C12 -4.1(3)
C3 C4 C5 C6 -0.3(3)
C4 C5 C6 C1 1.1(2)
C6 C1 C2 C3 -0.2(2)
C6 C1 C2 C7 -178.74(13)
C7 C2 C3 C4 179.11(15)
C7 C8 C9 C10 46.69(16)
C7 C8 C9 C13 -71.46(16)
C8 N1 C1 C2 5.19(16)
C8 N1 C1 C6 -178.22(14)
C8 C7 C12 C11 -1.3(2)
C8 C9 C10 C11 -6.72(17)
C8 C9 C10 C14 -126.11(13)
C8 C9 C13 O1 -59.2(2)
C8 C9 C13 N2 123.63(13)
C9 C10 C11 C12 -36.79(17)
C9 C10 C11 C15 89.57(15)
C9 C10 C14 O2 -178.76(15)
C9 C10 C14 N2 1.80(16)
C10 C9 C13 O1 179.12(15)
C10 C9 C13 N2 1.98(15)
C10 C11 C12 C7 42.64(18)
C10 C11 C15 C16 170.57(12)
C11 C10 C14 O2 55.62(19)
C11 C10 C14 N2 -123.82(13)
C11 C15 C16 C17 -179.09(14)
C12 C7 C8 N1 -171.82(13)
C12 C7 C8 C9 -46.20(18)
C12 C11 C15 C16 -64.74(17)
C13 N2 C14 O2 179.95(15)
C13 N2 C14 C10 -0.60(18)
C13 C9 C10 C11 117.16(13)
C13 C9 C10 C14 -2.23(14)
C14 N2 C13 O1 -178.16(15)
C14 N2 C13 C9 -0.92(18)
C14 C10 C11 C12 80.69(14)
C14 C10 C11 C15 -152.96(12)
C15 C11 C12 C7 -83.24(17)
C15 C16 C17 O3 128.4(2)
C15 C16 C17 O4B -76.2(5)
C15 C16 C17 O4A -36.8(4)
C15 C16 C17 O4C -56.4(3)
C16 C17 O4B C18B -176.3(8)
C16 C17 O4A C18A 176.7(5)
C16 C17 O4C C18C -176.7(4)
C17 O4B C18B C19B 102.9(14)
C17 O4A C18A C19A 82.2(8)
C17 O4C C18C C19C 90.7(7)
C20 S1 N1 C1 -71.35(13)
C20 S1 N1 C8 65.51(11)
C20 C21 C22 C23 0.6(3)
C21 C20 C25 C24 -0.4(2)
C21 C22 C23 C24 -0.7(3)
C21 C22 C23 C26 178.37(19)
C22 C23 C24 C25 0.2(3)
C23 C24 C25 C20 0.4(3)
C25 C20 C21 C22 -0.1(2)
C26 C23 C24 C25 -178.9(2)
